data_7153379
loop_
_publ_author_name
'Reyes-Guti\'errez, Paul E'
'Camacho, Jos\'e R'
'Ram\'irez-Apan, Maria Teresa'
'Osornio, Yazmin M.'
'Mart\'inez, Roberto'

_publ_section_title
;
 Synthesis of 5,6-dihydropyrrolo[2,1-a]isoquinolines featuring an
 intramolecular radical-oxidative cyclization of polysubstituted pyrroles,
 and evaluation of their cytotoxic activity.
;
_journal_issue 19
_journal_name_full 'Organic &amp; biomolecular chemistry'
_journal_page_first 4374
_journal_page_last 4382
_journal_paper_doi 10.1039/c004399k
_journal_volume 8
_journal_year 2010
_chemical_formula_moiety 'C36 H45 N3 O5'
_chemical_formula_sum 'C36 H45 N3 O5'
_chemical_formula_weight 599.75
_chemical_name_common
;
Etil 2-(3-((4-Ciclohexilmetil)-1-piperazinil)-carbonil)-
fenil)-8,9-dimetoxi-3-metil-5,6-dihidropirrolo(2,1-a)-isoquinolin-1-
carboxilato
;
_chemical_name_systematic
;
Etil 2-(3-{[4-Ciclohexilmetil)-1-piperazinil]-carbonil}-fenil)-8,9-
dimetoxi-3-metil-5,6-dihidropirrolo[2,1-a]-isoquinolin-1-carboxilato
;
_space_group_IT_number 14
_symmetry_cell_setting monoclinic
_symmetry_space_group_name_Hall '-P 2yn'
_symmetry_space_group_name_H-M 'P 1 21/n 1'
_atom_sites_solution_hydrogens geom
_atom_sites_solution_primary direct
_atom_sites_solution_secondary difmap
_audit_creation_method SHELXL-97
_cell_angle_alpha 90.00
_cell_angle_beta 96.122(1)
_cell_angle_gamma 90.00
_cell_formula_units_Z 4
_cell_length_a 10.400(1)
_cell_length_b 11.217(1)
_cell_length_c 27.800(2)
_cell_measurement_reflns_used 4656
_cell_measurement_temperature 294(2)
_cell_measurement_theta_max 24.57
_cell_measurement_theta_min 2.34
_cell_volume 3224.6(5)
_computing_cell_refinement 'SMART V 5.625 (Bruker, 1999)'
_computing_data_collection 'SMART V 5.625 (Bruker, 1999)'
_computing_data_reduction 'SAINT V 6.23C (Bruker, 1999)'
_computing_molecular_graphics 'SHELXTL V 6.12 (Sheldrick, 2000)'
_computing_publication_material 'SHELXTL V 6.12 (Sheldrick, 2000)'
_computing_structure_refinement 'SHELXTL V 6.12 (Sheldrick, 2000)'
_computing_structure_solution 'SHELXTL V 6.12 (Sheldrick, 2000)'
_diffrn_ambient_temperature 294(2)
_diffrn_detector_area_resol_mean 0.661
_diffrn_measured_fraction_theta_full 0.998
_diffrn_measured_fraction_theta_max 0.998
_diffrn_measurement_device_type 'Bruker Smart Apex CCD diffractometer'
_diffrn_measurement_method \w-scans
_diffrn_radiation_monochromator graphite
_diffrn_radiation_source 'fine-focus sealed tube'
_diffrn_radiation_type MoK\a
_diffrn_radiation_wavelength 0.71073
_diffrn_reflns_av_R_equivalents 0.0581
_diffrn_reflns_av_sigmaI/netI 0.0507
_diffrn_reflns_limit_h_max 12
_diffrn_reflns_limit_h_min -12
_diffrn_reflns_limit_k_max 13
_diffrn_reflns_limit_k_min -13
_diffrn_reflns_limit_l_max 33
_diffrn_reflns_limit_l_min -33
_diffrn_reflns_number 26547
_diffrn_reflns_theta_full 25.36
_diffrn_reflns_theta_max 25.36
_diffrn_reflns_theta_min 1.47
_diffrn_standards_decay_% 0
_exptl_absorpt_coefficient_mu 0.082
_exptl_absorpt_correction_T_max 0.992
_exptl_absorpt_correction_T_min 0.980
_exptl_absorpt_correction_type multi-scan
_exptl_absorpt_process_details '(Sheldrick, 2004)'
_exptl_crystal_colour colorless
_exptl_crystal_density_diffrn 1.235
_exptl_crystal_density_method 'not measured'
_exptl_crystal_description square-pyram
_exptl_crystal_F_000 1288
_exptl_crystal_size_max 0.428
_exptl_crystal_size_mid 0.162
_exptl_crystal_size_min 0.162
_refine_diff_density_max 0.230
_refine_diff_density_min -0.143
_refine_diff_density_rms 0.032
_refine_ls_extinction_method none
_refine_ls_goodness_of_fit_ref 1.020
_refine_ls_hydrogen_treatment noref
_refine_ls_matrix_type full
_refine_ls_number_parameters 465
_refine_ls_number_reflns 5912
_refine_ls_number_restraints 264
_refine_ls_restrained_S_all 1.018
_refine_ls_R_factor_all 0.1118
_refine_ls_R_factor_gt 0.0658
_refine_ls_shift/su_max 0.000
_refine_ls_shift/su_mean 0.000
_refine_ls_structure_factor_coef Fsqd
_refine_ls_weighting_details 'calc w=1/[\s^2^(Fo^2^)+(0.0583P)^2^+1.0814P] where P=(Fo^2^+2Fc^2^)/3'
_refine_ls_weighting_scheme calc
_refine_ls_wR_factor_gt 0.1377
_refine_ls_wR_factor_ref 0.1587
_reflns_number_gt 3654
_reflns_number_total 5912
_reflns_threshold_expression >2sigma(I)
_cod_data_source_file c004399k.txt
_cod_data_source_block 293MAR05
_cod_depositor_comments
;
The following automatic conversions were performed:

'_symmetry_cell_setting' value 'Monoclinic' changed to 'monoclinic'
according to /home/saulius/struct/CIF-dictionaries/cif_core.dic
dictionary named 'cif_core.dic' version 2.4.2 from 2011-04-26.

Automatic conversion script
Id: cif_fix_values 1891 2012-01-12 08:04:46Z andrius 
;
_cod_original_sg_symbol_H-M 'P 21/n'
_cod_database_code 7153379

loop_
_symmetry_equiv_pos_as_xyz
'x, y, z'
'-x+1/2, y+1/2, -z+1/2'
'-x, -y, -z'
'x-1/2, -y-1/2, z-1/2'

loop_
_atom_site_label
_atom_site_type_symbol
_atom_site_fract_x
_atom_site_fract_y
_atom_site_fract_z
_atom_site_U_iso_or_equiv
_atom_site_adp_type
_atom_site_occupancy
_atom_site_symmetry_multiplicity
_atom_site_calc_flag
_atom_site_refinement_flags
_atom_site_disorder_assembly
_atom_site_disorder_group
O1 O 0.5741(3) 1.0142(3) 0.17649(10) 0.1500(14) Uani 1 1 d . . .
O2 O 0.64922(19) 0.8350(2) 0.17393(6) 0.0790(6) Uani 1 1 d . . .
O3 O 0.2190(3) 1.4204(2) 0.06979(9) 0.1160(9) Uani 1 1 d . . .
O4 O 0.4071(3) 1.3754(2) 0.13441(9) 0.1131(9) Uani 1 1 d . . .
O5 O 1.04529(18) 0.74987(18) 0.06392(7) 0.0745(6) Uani 1 1 d . . .
C1 C 0.5300(2) 0.8983(2) 0.10445(9) 0.0530(6) Uani 1 1 d . . .
C2 C 0.5535(2) 0.7901(2) 0.07949(9) 0.0522(6) Uani 1 1 d . . .
C3 C 0.4689(2) 0.7866(2) 0.03820(9) 0.0547(7) Uani 1 1 d . . .
N4 N 0.39558(19) 0.88877(19) 0.03710(7) 0.0538(5) Uani 1 1 d . . .
C5 C 0.2998(3) 0.9244(3) -0.00321(10) 0.0689(8) Uani 1 1 d . . .
H5A H 0.2595 0.8541 -0.0186 0.083 Uiso 1 1 calc R . .
H5B H 0.3422 0.9680 -0.0272 0.083 Uiso 1 1 calc R . .
C6 C 0.1997(3) 1.0009(3) 0.01566(11) 0.0755(9) Uani 1 1 d . . .
H6A H 0.1472 0.9531 0.0351 0.091 Uiso 1 1 calc R . .
H6B H 0.1435 1.0336 -0.0112 0.091 Uiso 1 1 calc R . .
C6A C 0.2611(3) 1.1006(3) 0.04575(10) 0.0641(7) Uani 1 1 d . . .
C7 C 0.2111(3) 1.2155(3) 0.04233(11) 0.0800(9) Uani 1 1 d . . .
H7 H 0.1416 1.2318 0.0194 0.096 Uiso 1 1 calc R . .
C8 C 0.2615(4) 1.3054(3) 0.07184(11) 0.0802(9) Uani 1 1 d . . .
C9 C 0.3645(3) 1.2808(3) 0.10613(10) 0.0757(9) Uani 1 1 d . . .
C10 C 0.4189(3) 1.1696(3) 0.10882(10) 0.0674(8) Uani 1 1 d . . .
H10 H 0.4900 1.1551 0.1313 0.081 Uiso 1 1 calc R . .
C10A C 0.3695(3) 1.0767(2) 0.07818(9) 0.0566(7) Uani 1 1 d . . .
C10B C 0.4313(2) 0.9594(2) 0.07646(9) 0.0528(6) Uani 1 1 d . . .
C11 C 0.5859(3) 0.9259(3) 0.15380(11) 0.0680(8) Uani 1 1 d . . .
C12 C 0.4509(3) 0.6964(3) -0.00119(10) 0.0714(8) Uani 1 1 d . . .
H12A H 0.5189 0.6383 0.0033 0.107 Uiso 1 1 calc R . .
H12B H 0.4533 0.7351 -0.0319 0.107 Uiso 1 1 calc R . .
H12C H 0.3689 0.6576 -0.0004 0.107 Uiso 1 1 calc R . .
C13 C 0.6557(2) 0.6991(2) 0.09059(9) 0.0550(7) Uani 1 1 d . . .
C14 C 0.7857(2) 0.7310(2) 0.09267(9) 0.0527(6) Uani 1 1 d . . .
H14 H 0.8072 0.8106 0.0887 0.063 Uiso 1 1 calc R . .
C15 C 0.8840(2) 0.6473(2) 0.10056(9) 0.0523(6) Uani 1 1 d . . .
C16 C 0.8514(3) 0.5285(2) 0.10520(10) 0.0630(7) Uani 1 1 d . . .
H16 H 0.9160 0.4712 0.1103 0.076 Uiso 1 1 calc R . .
C17 C 0.7236(3) 0.4951(3) 0.10232(11) 0.0723(8) Uani 1 1 d . . .
H17 H 0.7023 0.4150 0.1049 0.087 Uiso 1 1 calc R . .
C18 C 0.6265(3) 0.5794(3) 0.09556(10) 0.0683(8) Uani 1 1 d . . .
H18 H 0.5406 0.5556 0.0943 0.082 Uiso 1 1 calc R . .
C19 C 1.0207(2) 0.6885(2) 0.09825(10) 0.0542(7) Uani 1 1 d . . .
N20 N 1.11184(19) 0.6535(2) 0.13325(8) 0.0584(6) Uani 1 1 d . A .
C21 C 1.0914(3) 0.5924(3) 0.17799(10) 0.0650(8) Uani 1 1 d . . .
H21A H 1.1286 0.5131 0.1779 0.078 Uiso 1 1 calc R . .
H21B H 0.9994 0.5843 0.1803 0.078 Uiso 1 1 calc R . .
C22 C 1.1529(3) 0.6609(3) 0.22087(10) 0.0709(8) Uani 1 1 d . A .
H22A H 1.1108 0.7378 0.2223 0.085 Uiso 1 1 calc R . .
H22B H 1.1410 0.6178 0.2503 0.085 Uiso 1 1 calc R . .
N23 N 1.2899(2) 0.6787(2) 0.21789(9) 0.0726(7) Uani 1 1 d D . .
C24 C 1.3075(3) 0.7436(3) 0.17357(12) 0.0780(9) Uani 1 1 d . A .
H24A H 1.3992 0.7545 0.1713 0.094 Uiso 1 1 calc R . .
H24B H 1.2682 0.8218 0.1748 0.094 Uiso 1 1 calc R . .
C25 C 1.2486(3) 0.6789(3) 0.12978(11) 0.0721(8) Uani 1 1 d . . .
H25A H 1.2568 0.7270 0.1013 0.087 Uiso 1 1 calc R A .
H25B H 1.2947 0.6047 0.1264 0.087 Uiso 1 1 calc R . .
C26 C 1.3690(13) 0.7417(10) 0.2557(3) 0.075(3) Uani 0.502(5) 1 d PDU A 1
H26A H 1.3250 0.8141 0.2638 0.090 Uiso 0.502(5) 1 calc PR A 1
H26B H 1.4501 0.7643 0.2440 0.090 Uiso 0.502(5) 1 calc PR A 1
C27 C 1.3962(9) 0.6664(7) 0.3004(3) 0.071(2) Uani 0.502(5) 1 d PDU A 1
H27 H 1.3132 0.6525 0.3132 0.085 Uiso 0.502(5) 1 calc PR A 1
C28 C 1.4791(11) 0.7390(9) 0.3380(4) 0.078(2) Uani 0.502(5) 1 d PDU A 1
H28A H 1.5530 0.7692 0.3233 0.093 Uiso 0.502(5) 1 calc PR A 1
H28B H 1.4290 0.8072 0.3467 0.093 Uiso 0.502(5) 1 calc PR A 1
C29 C 1.5278(8) 0.6736(6) 0.3837(2) 0.0833(17) Uani 0.502(5) 1 d PDU A 1
H29A H 1.4557 0.6550 0.4019 0.100 Uiso 0.502(5) 1 calc PR A 1
H29B H 1.5873 0.7244 0.4037 0.100 Uiso 0.502(5) 1 calc PR A 1
C30 C 1.5966(10) 0.5584(8) 0.3721(3) 0.083(2) Uani 0.502(5) 1 d PDU A 1
H30A H 1.6322 0.5177 0.4013 0.100 Uiso 0.502(5) 1 calc PR A 1
H30B H 1.6652 0.5734 0.3518 0.100 Uiso 0.502(5) 1 calc PR A 1
C31 C 1.4824(11) 0.4850(10) 0.3442(4) 0.085(2) Uani 0.502(5) 1 d PDU A 1
H31A H 1.4063 0.4876 0.3615 0.102 Uiso 0.502(5) 1 calc PR A 1
H31B H 1.5075 0.4024 0.3406 0.102 Uiso 0.502(5) 1 calc PR A 1
C32 C 1.4543(8) 0.5467(5) 0.2928(2) 0.0744(16) Uani 0.502(5) 1 d PDU A 1
H32A H 1.5339 0.5555 0.2779 0.089 Uiso 0.502(5) 1 calc PR A 1
H32B H 1.3948 0.4985 0.2717 0.089 Uiso 0.502(5) 1 calc PR A 1
C26B C 1.3372(12) 0.7400(10) 0.2659(4) 0.075(3) Uani 0.498(5) 1 d PDU A 2
H26C H 1.3693 0.8187 0.2591 0.090 Uiso 0.498(5) 1 calc PR A 2
H26D H 1.2645 0.7499 0.2847 0.090 Uiso 0.498(5) 1 calc PR A 2
C27B C 1.4412(8) 0.6725(7) 0.2953(4) 0.070(2) Uani 0.498(5) 1 d PDU A 2
H27B H 1.5038 0.6497 0.2730 0.084 Uiso 0.498(5) 1 calc PR A 2
C28B C 1.5153(11) 0.7460(10) 0.3346(4) 0.074(2) Uani 0.498(5) 1 d PDU A 2
H28C H 1.4552 0.7775 0.3558 0.088 Uiso 0.498(5) 1 calc PR A 2
H28D H 1.5551 0.8130 0.3199 0.088 Uiso 0.498(5) 1 calc PR A 2
C29B C 1.6200(8) 0.6754(6) 0.3648(3) 0.0814(18) Uani 0.498(5) 1 d PDU A 2
H29C H 1.6574 0.7241 0.3916 0.098 Uiso 0.498(5) 1 calc PR A 2
H29D H 1.6882 0.6548 0.3450 0.098 Uiso 0.498(5) 1 calc PR A 2
C30B C 1.5633(11) 0.5608(8) 0.3846(3) 0.084(2) Uani 0.498(5) 1 d PDU A 2
H30C H 1.4919 0.5795 0.4031 0.100 Uiso 0.498(5) 1 calc PR A 2
H30D H 1.6287 0.5179 0.4052 0.100 Uiso 0.498(5) 1 calc PR A 2
C31B C 1.5157(11) 0.4856(9) 0.3388(4) 0.083(2) Uani 0.498(5) 1 d PDU A 2
H31C H 1.4912 0.4058 0.3477 0.099 Uiso 0.498(5) 1 calc PR A 2
H31D H 1.5821 0.4802 0.3169 0.099 Uiso 0.498(5) 1 calc PR A 2
C32B C 1.3929(7) 0.5587(6) 0.3147(3) 0.0771(17) Uani 0.498(5) 1 d PDU A 2
H32C H 1.3470 0.5126 0.2888 0.093 Uiso 0.498(5) 1 calc PR A 2
H32D H 1.3340 0.5754 0.3387 0.093 Uiso 0.498(5) 1 calc PR A 2
C33 C 0.7085(3) 0.8432(4) 0.22283(11) 0.0939(11) Uani 1 1 d . . .
H33A H 0.6443 0.8611 0.2446 0.113 Uiso 1 1 calc R . .
H33B H 0.7736 0.9055 0.2257 0.113 Uiso 1 1 calc R . .
C34 C 0.7687(4) 0.7248(4) 0.23446(13) 0.1244(16) Uani 1 1 d . . .
H34A H 0.7050 0.6634 0.2280 0.187 Uiso 1 1 calc R . .
H34B H 0.8020 0.7227 0.2680 0.187 Uiso 1 1 calc R . .
H34C H 0.8381 0.7121 0.2148 0.187 Uiso 1 1 calc R . .
C35 C 0.1453(4) 1.4575(4) 0.02945(14) 0.1270(16) Uani 1 1 d . . .
H35A H 0.1888 1.4400 0.0015 0.190 Uiso 1 1 calc R . .
H35B H 0.1314 1.5419 0.0313 0.190 Uiso 1 1 calc R . .
H35C H 0.0636 1.4170 0.0269 0.190 Uiso 1 1 calc R . .
C36 C 0.4835(4) 1.3575(4) 0.17532(14) 0.1229(15) Uani 1 1 d . . .
H36A H 0.4513 1.2915 0.1925 0.184 Uiso 1 1 calc R . .
H36B H 0.4845 1.4278 0.1951 0.184 Uiso 1 1 calc R . .
H36C H 0.5696 1.3402 0.1680 0.184 Uiso 1 1 calc R . .

loop_
_atom_site_aniso_label
_atom_site_aniso_U_11
_atom_site_aniso_U_22
_atom_site_aniso_U_33
_atom_site_aniso_U_23
_atom_site_aniso_U_13
_atom_site_aniso_U_12
O1 0.244(4) 0.094(2) 0.0909(19) -0.0272(16) -0.079(2) 0.038(2)
O2 0.0789(14) 0.1047(16) 0.0492(11) 0.0062(11) -0.0132(10) 0.0149(12)
O3 0.186(3) 0.0759(16) 0.0830(17) -0.0068(13) -0.0005(17) 0.0481(17)
O4 0.180(3) 0.0709(15) 0.0818(17) -0.0075(13) -0.0181(17) -0.0102(16)
O5 0.0665(13) 0.0822(14) 0.0744(13) 0.0250(12) 0.0056(10) -0.0030(11)
C1 0.0473(15) 0.0615(17) 0.0482(15) 0.0037(13) -0.0036(12) -0.0090(13)
C2 0.0431(14) 0.0590(16) 0.0531(15) 0.0044(13) -0.0015(12) -0.0059(12)
C3 0.0495(15) 0.0613(17) 0.0527(16) 0.0001(13) 0.0021(12) -0.0014(13)
N4 0.0483(12) 0.0641(14) 0.0464(12) 0.0009(11) -0.0063(9) 0.0038(11)
C5 0.0637(18) 0.082(2) 0.0564(17) -0.0040(15) -0.0150(14) 0.0102(16)
C6 0.0629(19) 0.085(2) 0.075(2) -0.0003(17) -0.0110(15) 0.0163(16)
C6A 0.0652(18) 0.0697(19) 0.0563(17) -0.0013(15) 0.0003(14) 0.0074(15)
C7 0.088(2) 0.082(2) 0.068(2) 0.0014(18) -0.0025(17) 0.0258(19)
C8 0.114(3) 0.065(2) 0.062(2) -0.0004(17) 0.0111(19) 0.0197(19)
C9 0.113(3) 0.061(2) 0.0533(18) -0.0016(16) 0.0101(18) -0.0062(18)
C10 0.080(2) 0.0645(19) 0.0561(17) 0.0044(15) 0.0004(15) -0.0030(16)
C10A 0.0592(17) 0.0600(17) 0.0497(15) 0.0055(13) 0.0015(13) -0.0015(14)
C10B 0.0501(15) 0.0589(16) 0.0482(15) 0.0037(13) 0.0003(12) -0.0087(13)
C11 0.072(2) 0.068(2) 0.0601(19) 0.0007(17) -0.0128(15) -0.0028(16)
C12 0.0699(19) 0.078(2) 0.0637(18) -0.0088(16) -0.0037(15) 0.0105(16)
C13 0.0506(16) 0.0575(16) 0.0548(16) 0.0048(13) -0.0046(12) -0.0039(13)
C14 0.0535(16) 0.0467(14) 0.0558(15) 0.0041(12) -0.0039(12) -0.0043(12)
C15 0.0525(16) 0.0507(15) 0.0516(15) 0.0044(12) -0.0040(12) -0.0004(13)
C16 0.0630(18) 0.0513(17) 0.0710(19) 0.0063(14) -0.0102(14) 0.0027(14)
C17 0.071(2) 0.0530(17) 0.089(2) 0.0124(16) -0.0108(16) -0.0131(15)
C18 0.0554(17) 0.0669(19) 0.080(2) 0.0141(16) -0.0065(15) -0.0130(15)
C19 0.0526(16) 0.0484(15) 0.0604(17) 0.0014(13) 0.0012(13) 0.0015(13)
N20 0.0466(13) 0.0661(14) 0.0613(14) 0.0092(12) -0.0009(11) 0.0001(11)
C21 0.0552(17) 0.0659(18) 0.0716(19) 0.0116(16) -0.0045(14) -0.0051(14)
C22 0.074(2) 0.0702(19) 0.0656(18) 0.0085(16) -0.0061(15) -0.0072(16)
N23 0.0639(16) 0.0635(15) 0.0838(17) 0.0084(14) -0.0219(13) -0.0074(12)
C24 0.0517(17) 0.077(2) 0.103(2) 0.012(2) -0.0052(16) -0.0067(15)
C25 0.0471(17) 0.085(2) 0.084(2) 0.0083(18) 0.0043(15) 0.0036(15)
C26 0.074(5) 0.062(3) 0.084(4) 0.008(3) -0.017(4) -0.012(4)
C27 0.079(4) 0.057(3) 0.072(3) -0.004(2) -0.013(3) -0.001(3)
C28 0.094(5) 0.056(3) 0.078(3) -0.010(3) -0.016(4) 0.005(3)
C29 0.101(4) 0.075(3) 0.069(3) -0.009(3) -0.011(3) 0.001(3)
C30 0.101(4) 0.069(3) 0.074(4) 0.004(3) -0.016(3) 0.007(3)
C31 0.108(5) 0.060(3) 0.084(3) 0.005(3) -0.011(4) -0.002(3)
C32 0.093(4) 0.059(3) 0.069(3) -0.008(2) -0.006(3) 0.003(3)
C26B 0.069(5) 0.060(3) 0.090(4) -0.005(3) -0.017(4) -0.003(3)
C27B 0.080(4) 0.057(3) 0.067(3) -0.001(2) -0.014(3) -0.004(3)
C28B 0.086(5) 0.062(3) 0.068(3) -0.003(3) -0.014(3) -0.012(3)
C29B 0.096(4) 0.073(3) 0.069(3) -0.004(3) -0.023(3) -0.010(3)
C30B 0.100(5) 0.072(3) 0.074(4) 0.006(3) -0.012(3) 0.005(3)
C31B 0.104(5) 0.058(3) 0.083(4) 0.007(3) -0.010(4) -0.005(3)
C32B 0.086(4) 0.063(3) 0.078(4) -0.003(3) -0.007(3) -0.012(3)
C33 0.077(2) 0.144(3) 0.0549(19) 0.019(2) -0.0171(16) -0.010(2)
C34 0.098(3) 0.188(5) 0.083(3) 0.044(3) -0.010(2) 0.033(3)
C35 0.177(4) 0.102(3) 0.099(3) 0.006(2) -0.002(3) 0.074(3)
C36 0.173(4) 0.110(3) 0.081(3) -0.008(2) -0.010(3) -0.046(3)

loop_
_atom_type_symbol
_atom_type_description
_atom_type_scat_dispersion_real
_atom_type_scat_dispersion_imag
_atom_type_scat_source
C C 0.0033 0.0016 'International Tables Vol C Tables 4.2.6.8 and 6.1.1.4'
H H 0.0000 0.0000 'International Tables Vol C Tables 4.2.6.8 and 6.1.1.4'
N N 0.0061 0.0033 'International Tables Vol C Tables 4.2.6.8 and 6.1.1.4'
O O 0.0106 0.0060 'International Tables Vol C Tables 4.2.6.8 and 6.1.1.4'

loop_
_geom_angle_atom_site_label_1
_geom_angle_atom_site_label_2
_geom_angle_atom_site_label_3
_geom_angle
C11 O2 C33 120.1(3)
C35 O3 C8 118.5(3)
C36 O4 C9 120.1(3)
C10B C1 C2 107.4(2)
C10B C1 C11 127.7(3)
C2 C1 C11 124.2(2)
C3 C2 C1 107.6(2)
C3 C2 C13 122.5(2)
C1 C2 C13 129.7(2)
C2 C3 N4 107.5(2)
C2 C3 C12 130.9(2)
N4 C3 C12 121.6(2)
C10B N4 C3 111.2(2)
C10B N4 C5 123.7(2)
C3 N4 C5 124.9(2)
N4 C5 C6 109.3(2)
C5 C6 C6A 110.8(2)
C7 C6A C10A 119.6(3)
C7 C6A C6 121.4(3)
C10A C6A C6 119.0(3)
C8 C7 C6A 121.8(3)
O3 C8 C7 124.8(3)
O3 C8 C9 116.2(3)
C7 C8 C9 119.0(3)
O4 C9 C10 124.7(3)
O4 C9 C8 114.9(3)
C10 C9 C8 120.3(3)
C9 C10 C10A 121.3(3)
C6A C10A C10 117.9(3)
C6A C10A C10B 118.6(2)
C10 C10A C10B 123.4(2)
N4 C10B C1 106.3(2)
N4 C10B C10A 117.5(2)
C1 C10B C10A 136.0(2)
O1 C11 O2 119.9(3)
O1 C11 C1 128.4(3)
O2 C11 C1 111.6(3)
C18 C13 C14 117.7(2)
C18 C13 C2 121.9(2)
C14 C13 C2 120.2(2)
C15 C14 C13 121.8(2)
C16 C15 C14 118.8(2)
C16 C15 C19 122.9(2)
C14 C15 C19 118.0(2)
C17 C16 C15 120.2(3)
C16 C17 C18 120.6(3)
C17 C18 C13 120.8(3)
O5 C19 N20 122.6(2)
O5 C19 C15 118.9(2)
N20 C19 C15 118.5(2)
C19 N20 C21 126.9(2)
C19 N20 C25 120.7(2)
C21 N20 C25 112.3(2)
N20 C21 C22 110.4(2)
N23 C22 C21 111.3(2)
C22 N23 C26 120.7(6)
C22 N23 C24 109.2(2)
C26 N23 C24 104.9(5)
C22 N23 C26B 103.8(6)
C24 N23 C26B 117.0(5)
N23 C24 C25 111.7(2)
N20 C25 C24 111.0(2)
N23 C26 C27 111.6(8)
C32 C27 C26 115.4(10)
C32 C27 C28 111.8(7)
C26 C27 C28 108.1(7)
C29 C28 C27 115.8(7)
C28 C29 C30 110.8(7)
C29 C30 C31 101.6(9)
C30 C31 C32 105.8(8)
C27 C32 C31 107.6(8)
C27B C26B N23 113.3(9)
C26B C27B C32B 112.3(9)
C26B C27B C28B 113.8(8)
C32B C27B C28B 111.7(7)
C27B C28B C29B 113.2(8)
C28B C29B C30B 110.6(8)
C29B C30B C31B 105.1(8)
C30B C31B C32B 103.5(9)
C27B C32B C31B 107.7(8)
O2 C33 C34 106.1(3)

loop_
_geom_bond_atom_site_label_1
_geom_bond_atom_site_label_2
_geom_bond_distance
O1 C11 1.188(4)
O2 C11 1.307(3)
O2 C33 1.435(3)
O3 C35 1.355(4)
O3 C8 1.363(4)
O4 C36 1.331(4)
O4 C9 1.367(4)
O5 C19 1.226(3)
C1 C10B 1.400(3)
C1 C2 1.432(4)
C1 C11 1.465(4)
C2 C3 1.371(3)
C2 C13 1.481(3)
C3 N4 1.375(3)
C3 C12 1.488(4)
N4 C10B 1.370(3)
N4 C5 1.473(3)
C5 C6 1.487(4)
C6 C6A 1.498(4)
C6A C7 1.389(4)
C6A C10A 1.393(4)
C7 C8 1.368(4)
C8 C9 1.384(4)
C9 C10 1.369(4)
C10 C10A 1.408(4)
C10A C10B 1.467(4)
C13 C18 1.387(4)
C13 C14 1.395(3)
C14 C15 1.388(3)
C15 C16 1.385(4)
C15 C19 1.502(3)
C16 C17 1.375(4)
C17 C18 1.381(4)
C19 N20 1.343(3)
N20 C21 1.455(3)
N20 C25 1.464(3)
C21 C22 1.503(4)
C22 N23 1.449(4)
N23 C26 1.449(9)
N23 C24 1.459(4)
N23 C26B 1.534(9)
C24 C25 1.491(4)
C26 C27 1.504(11)
C27 C32 1.497(10)
C27 C28 1.518(9)
C28 C29 1.507(10)
C29 C30 1.529(10)
C30 C31 1.579(11)
C31 C32 1.586(11)
C26B C27B 1.492(11)
C27B C32B 1.493(9)
C27B C28B 1.513(9)
C28B C29B 1.524(9)
C29B C30B 1.539(10)
C30B C31B 1.562(11)
C31B C32B 1.603(10)
C33 C34 1.489(5)
